data_4074381
loop_
_publ_author_name
'Joung, Ui Gab'
'Wu, Chun Ji'
'Lee, Sang Hoon'
'Lee, Choong Hoon'
'Lee, Eun Jung'
'Han, Won-Sik'
'Kang, Sang Ook'
'Lee, Bun Yeoul'

_publ_section_title
;
 Phenylene-Bridged Cp/Carboxamide Ligands for Titanium Complexes of
 Various Binding Modes and Their Ethylene/1-Octene Copolymerization
;
_journal_issue 21
_journal_name_full Organometallics
_journal_page_first 5122
_journal_paper_doi 10.1021/om060604x
_journal_volume 25
_journal_year 2006
_chemical_formula_sum 'C26 H25 Cl4 N Ti'
_chemical_formula_weight 541.17
_chemical_name_systematic
;
 ?
;
_space_group_IT_number 2
_symmetry_space_group_name_Hall '-P 1'
_symmetry_space_group_name_H-M 'P -1'
_atom_sites_solution_hydrogens geom
_atom_sites_solution_primary direct
_atom_sites_solution_secondary difmap
_audit_creation_method SHELXL-97
_cell_angle_alpha 69.9080(10)
_cell_angle_beta 71.3620(10)
_cell_angle_gamma 83.7550(10)
_cell_formula_units_Z 2
_cell_length_a 10.4334(5)
_cell_length_b 12.0665(6)
_cell_length_c 12.1840(6)
_cell_measurement_temperature 233(2)
_cell_volume 1365.00(12)
_computing_structure_refinement 'SHELXL-97 (Sheldrick, 1997)'
_diffrn_ambient_temperature 233(2)
_diffrn_measured_fraction_theta_full 0.993
_diffrn_measured_fraction_theta_max 0.993
_diffrn_radiation_monochromator graphite
_diffrn_radiation_source 'fine-focus sealed tube'
_diffrn_radiation_type MoK\a
_diffrn_radiation_wavelength 0.71073
_diffrn_reflns_av_R_equivalents 0.0249
_diffrn_reflns_av_sigmaI/netI 0.0296
_diffrn_reflns_limit_h_max 13
_diffrn_reflns_limit_h_min -13
_diffrn_reflns_limit_k_max 16
_diffrn_reflns_limit_k_min -16
_diffrn_reflns_limit_l_max 16
_diffrn_reflns_limit_l_min -16
_diffrn_reflns_number 18860
_diffrn_reflns_theta_full 28.34
_diffrn_reflns_theta_max 28.34
_diffrn_reflns_theta_min 1.80
_exptl_absorpt_coefficient_mu 0.719
_exptl_crystal_density_diffrn 1.317
_exptl_crystal_density_method 'not measured'
_exptl_crystal_F_000 556
_refine_diff_density_max 0.532
_refine_diff_density_min -0.322
_refine_diff_density_rms 0.062
_refine_ls_extinction_method none
_refine_ls_goodness_of_fit_ref 1.031
_refine_ls_hydrogen_treatment mixed
_refine_ls_matrix_type full
_refine_ls_number_parameters 296
_refine_ls_number_reflns 6761
_refine_ls_number_restraints 0
_refine_ls_restrained_S_all 1.031
_refine_ls_R_factor_all 0.0585
_refine_ls_R_factor_gt 0.0400
_refine_ls_shift/su_max 0.001
_refine_ls_shift/su_mean 0.000
_refine_ls_structure_factor_coef Fsqd
_refine_ls_weighting_details 'calc w=1/[\s^2^(Fo^2^)+(0.0561P)^2^+0.9212P] where P=(Fo^2^+2Fc^2^)/3'
_refine_ls_weighting_scheme calc
_refine_ls_wR_factor_gt 0.1091
_refine_ls_wR_factor_ref 0.1227
_reflns_number_gt 5094
_reflns_number_total 6761
_reflns_threshold_expression >2sigma(I)
_cod_data_source_file om060604xsi20060704_112248.cif
_cod_data_source_block kor507
_cod_database_code 4074381

loop_
_symmetry_equiv_pos_as_xyz
'x, y, z'
'-x, -y, -z'

loop_
_atom_site_label
_atom_site_type_symbol
_atom_site_fract_x
_atom_site_fract_y
_atom_site_fract_z
_atom_site_U_iso_or_equiv
_atom_site_adp_type
_atom_site_occupancy
_atom_site_symmetry_multiplicity
_atom_site_calc_flag
_atom_site_refinement_flags
Ti Ti 0.76032(4) 0.88839(3) 0.53454(4) 0.03071(11) Uani 1 1 d .
Cl1 Cl 0.85496(7) 0.79678(7) 0.68268(6) 0.05406(18) Uani 1 1 d .
Cl2 Cl 0.54285(6) 0.83693(5) 0.62185(6) 0.04311(15) Uani 1 1 d .
Cl3 Cl 0.75885(7) 1.07653(5) 0.52563(7) 0.05257(18) Uani 1 1 d .
Cl4 Cl 1.03630(7) 0.55953(7) 0.22069(6) 0.0594(2) Uani 1 1 d .
N N 0.79670(19) 0.66440(15) 0.23907(16) 0.0315(4) Uani 1 1 d .
C1 C 0.7502(2) 0.59069(18) 0.36368(19) 0.0280(4) Uani 1 1 d .
C2 C 0.7466(2) 0.63828(17) 0.45453(19) 0.0273(4) Uani 1 1 d .
C3 C 0.6984(2) 0.56896(18) 0.5772(2) 0.0325(4) Uani 1 1 d .
H3 H 0.6983 0.5995 0.6386 0.039 Uiso 1 1 calc R
C4 C 0.6504(2) 0.45506(19) 0.6106(2) 0.0336(5) Uani 1 1 d .
C5 C 0.6533(2) 0.41170(19) 0.5182(2) 0.0343(5) Uani 1 1 d .
H5 H 0.6203 0.3352 0.5401 0.041 Uiso 1 1 calc R
C6 C 0.7030(2) 0.47659(19) 0.3947(2) 0.0323(4) Uani 1 1 d .
C7 C 0.5983(3) 0.3804(2) 0.7430(2) 0.0499(6) Uani 1 1 d .
H7A H 0.6698 0.3288 0.7668 0.075 Uiso 1 1 calc R
H7B H 0.5226 0.3332 0.7544 0.075 Uiso 1 1 calc R
H7C H 0.5688 0.4310 0.7935 0.075 Uiso 1 1 calc R
C8 C 0.7071(3) 0.4240(2) 0.2978(3) 0.0494(6) Uani 1 1 d .
H8A H 0.6822 0.4836 0.2309 0.074 Uiso 1 1 calc R
H8B H 0.6439 0.3585 0.3331 0.074 Uiso 1 1 calc R
H8C H 0.7977 0.3959 0.2670 0.074 Uiso 1 1 calc R
C9 C 0.9132(2) 0.66244(19) 0.1700(2) 0.0332(4) Uani 1 1 d .
C10 C 0.9670(3) 0.7466(2) 0.0400(2) 0.0425(5) Uani 1 1 d .
C11 C 1.0207(3) 0.6789(3) -0.0498(2) 0.0565(7) Uani 1 1 d .
H11A H 0.9494 0.6297 -0.0435 0.085 Uiso 1 1 calc R
H11B H 1.0958 0.6296 -0.0307 0.085 Uiso 1 1 calc R
H11C H 1.0513 0.7341 -0.1325 0.085 Uiso 1 1 calc R
C12 C 1.0809(4) 0.8200(3) 0.0363(3) 0.0797(11) Uani 1 1 d .
H12A H 1.1124 0.8788 -0.0443 0.120 Uiso 1 1 calc R
H12B H 1.1553 0.7685 0.0534 0.120 Uiso 1 1 calc R
H12C H 1.0469 0.8591 0.0975 0.120 Uiso 1 1 calc R
C13 C 0.8523(4) 0.8268(3) 0.0067(3) 0.0734(10) Uani 1 1 d .
H13A H 0.8196 0.8724 0.0620 0.110 Uiso 1 1 calc R
H13B H 0.7792 0.7791 0.0136 0.110 Uiso 1 1 calc R
H13C H 0.8852 0.8799 -0.0769 0.110 Uiso 1 1 calc R
C14 C 0.8005(2) 0.75966(17) 0.41416(18) 0.0272(4) Uani 1 1 d .
C15 C 0.9286(2) 0.78761(19) 0.4168(2) 0.0323(4) Uani 1 1 d .
C16 C 0.9444(2) 0.9116(2) 0.3625(2) 0.0386(5) Uani 1 1 d .
H16 H 1.0184 0.9553 0.3537 0.046 Uiso 1 1 calc R
C17 C 0.8299(3) 0.9584(2) 0.3236(2) 0.0388(5) Uani 1 1 d .
H17 H 0.8157 1.0385 0.2840 0.047 Uiso 1 1 calc R
C18 C 0.7406(2) 0.86522(18) 0.35407(19) 0.0312(4) Uani 1 1 d .
C19 C 1.0299(2) 0.7013(2) 0.4605(3) 0.0453(6) Uani 1 1 d .
H19A H 0.9836 0.6314 0.5233 0.068 Uiso 1 1 calc R
H19B H 1.0807 0.7367 0.4942 0.068 Uiso 1 1 calc R
H19C H 1.0913 0.6797 0.3923 0.068 Uiso 1 1 calc R
C20 C 0.6112(3) 0.8746(2) 0.3242(2) 0.0430(6) Uani 1 1 d .
H20A H 0.5751 0.9538 0.3150 0.064 Uiso 1 1 calc R
H20B H 0.5467 0.8180 0.3899 0.064 Uiso 1 1 calc R
H20C H 0.6277 0.8583 0.2483 0.064 Uiso 1 1 calc R
C102 C 0.4243(3) 0.5888(3) 0.9427(3) 0.0568(7) Uani 1 1 d .
C103 C 0.3653(3) 0.4812(3) 1.0196(3) 0.0583(7) Uani 1 1 d .
C101 C 0.5590(3) 0.6078(3) 0.9235(3) 0.0560(7) Uani 1 1 d .
C105 C 0.4414(4) 0.0469(3) 0.0933(3) 0.0701(9) Uani 1 1 d .
C104 C 0.5528(4) 0.1001(3) -0.0007(4) 0.0732(9) Uani 1 1 d .
C106 C 0.3878(4) -0.0533(3) 0.0944(4) 0.0783(10) Uani 1 1 d .

loop_
_atom_site_aniso_label
_atom_site_aniso_U_11
_atom_site_aniso_U_22
_atom_site_aniso_U_33
_atom_site_aniso_U_23
_atom_site_aniso_U_13
_atom_site_aniso_U_12
Ti 0.0315(2) 0.0293(2) 0.0345(2) -0.01418(16) -0.00975(16) -0.00104(15)
Cl1 0.0556(4) 0.0707(4) 0.0403(3) -0.0180(3) -0.0229(3) 0.0072(3)
Cl2 0.0350(3) 0.0433(3) 0.0496(3) -0.0201(3) -0.0038(2) -0.0058(2)
Cl3 0.0509(4) 0.0375(3) 0.0784(5) -0.0321(3) -0.0167(3) -0.0024(3)
Cl4 0.0406(3) 0.0737(5) 0.0449(4) -0.0055(3) -0.0079(3) 0.0164(3)
N 0.0372(10) 0.0284(9) 0.0304(9) -0.0120(7) -0.0102(8) 0.0020(7)
C1 0.0260(10) 0.0292(10) 0.0300(10) -0.0120(8) -0.0080(8) 0.0018(8)
C2 0.0266(10) 0.0246(9) 0.0317(10) -0.0110(8) -0.0086(8) 0.0014(7)
C3 0.0373(11) 0.0298(10) 0.0309(10) -0.0119(8) -0.0097(9) 0.0027(8)
C4 0.0318(11) 0.0295(10) 0.0338(11) -0.0083(9) -0.0049(9) 0.0012(8)
C5 0.0315(11) 0.0266(10) 0.0425(12) -0.0123(9) -0.0063(9) -0.0024(8)
C6 0.0317(11) 0.0305(10) 0.0393(12) -0.0172(9) -0.0109(9) 0.0009(8)
C7 0.0635(17) 0.0347(13) 0.0388(13) -0.0050(10) -0.0047(12) -0.0049(11)
C8 0.0615(17) 0.0448(14) 0.0498(15) -0.0264(12) -0.0123(13) -0.0092(12)
C9 0.0373(12) 0.0322(11) 0.0305(11) -0.0107(9) -0.0107(9) 0.0016(9)
C10 0.0518(14) 0.0385(12) 0.0304(11) -0.0087(10) -0.0055(10) -0.0025(11)
C11 0.0687(19) 0.0612(17) 0.0355(13) -0.0188(12) -0.0095(13) 0.0072(14)
C12 0.101(3) 0.076(2) 0.0519(18) -0.0104(16) -0.0052(18) -0.049(2)
C13 0.086(2) 0.065(2) 0.0404(15) 0.0013(14) -0.0111(15) 0.0271(18)
C14 0.0286(10) 0.0263(10) 0.0272(9) -0.0103(8) -0.0074(8) 0.0001(8)
C15 0.0291(10) 0.0338(11) 0.0358(11) -0.0158(9) -0.0076(9) 0.0002(8)
C16 0.0352(12) 0.0385(12) 0.0400(12) -0.0141(10) -0.0038(10) -0.0103(9)
C17 0.0535(14) 0.0258(10) 0.0334(11) -0.0056(9) -0.0114(10) -0.0041(9)
C18 0.0371(11) 0.0281(10) 0.0295(10) -0.0100(8) -0.0116(9) 0.0020(8)
C19 0.0340(12) 0.0475(14) 0.0653(17) -0.0277(13) -0.0230(12) 0.0108(10)
C20 0.0458(13) 0.0425(13) 0.0514(14) -0.0212(11) -0.0270(12) 0.0130(10)
C102 0.0678(19) 0.0597(18) 0.0529(16) -0.0264(14) -0.0271(15) 0.0128(15)
C103 0.0446(15) 0.076(2) 0.0625(18) -0.0373(16) -0.0105(13) -0.0014(14)
C101 0.0666(19) 0.0552(16) 0.0420(14) -0.0188(13) -0.0052(13) -0.0082(14)
C105 0.094(3) 0.061(2) 0.0600(19) -0.0231(16) -0.0320(19) 0.0202(18)
C104 0.078(2) 0.060(2) 0.091(3) -0.0290(19) -0.035(2) 0.0029(17)
C106 0.077(2) 0.057(2) 0.081(2) -0.0072(18) -0.0166(19) 0.0058(17)

loop_
_atom_type_symbol
_atom_type_description
_atom_type_scat_dispersion_real
_atom_type_scat_dispersion_imag
_atom_type_scat_source
C C 0.0033 0.0016 'International Tables Vol C Tables 4.2.6.8 and 6.1.1.4'
H H 0.0000 0.0000 'International Tables Vol C Tables 4.2.6.8 and 6.1.1.4'
N N 0.0061 0.0033 'International Tables Vol C Tables 4.2.6.8 and 6.1.1.4'
Cl Cl 0.1484 0.1585 'International Tables Vol C Tables 4.2.6.8 and 6.1.1.4'
Ti Ti 0.2776 0.4457 'International Tables Vol C Tables 4.2.6.8 and 6.1.1.4'

loop_
_geom_angle_atom_site_label_1
_geom_angle_atom_site_label_2
_geom_angle_atom_site_label_3
_geom_angle
_geom_angle_site_symmetry_1
_geom_angle_site_symmetry_3
Cl2 Ti Cl1 103.82(3) . .
Cl2 Ti Cl3 103.03(3) . .
Cl1 Ti Cl3 102.38(3) . .
Cl2 Ti C17 115.33(7) . .
Cl1 Ti C17 136.79(7) . .
Cl3 Ti C17 86.48(6) . .
Cl2 Ti C16 145.59(6) . .
Cl1 Ti C16 101.01(7) . .
Cl3 Ti C16 94.40(6) . .
C17 Ti C16 35.79(9) . .
Cl2 Ti C18 87.03(6) . .
Cl1 Ti C18 139.05(6) . .
Cl3 Ti C18 113.58(6) . .
C17 Ti C18 35.00(8) . .
C16 Ti C18 58.70(8) . .
Cl2 Ti C15 125.12(6) . .
Cl1 Ti C15 84.65(6) . .
Cl3 Ti C15 128.37(6) . .
C17 Ti C15 58.51(8) . .
C16 Ti C15 35.02(8) . .
C18 Ti C15 58.04(7) . .
Cl2 Ti C14 92.58(5) . .
Cl1 Ti C14 104.69(5) . .
Cl3 Ti C14 144.35(6) . .
C17 Ti C14 57.89(7) . .
C16 Ti C14 58.01(7) . .
C18 Ti C14 34.62(7) . .
C15 Ti C14 34.58(7) . .
C9 N C1 124.39(19) . .
C6 C1 C2 120.96(19) . .
C6 C1 N 121.08(18) . .
C2 C1 N 117.88(18) . .
C3 C2 C1 119.03(18) . .
C3 C2 C14 123.17(18) . .
C1 C2 C14 117.75(18) . .
C2 C3 C4 121.11(19) . .
C2 C3 H3 119.4 . .
C4 C3 H3 119.4 . .
C5 C4 C3 118.2(2) . .
C5 C4 C7 120.7(2) . .
C3 C4 C7 121.0(2) . .
C4 C5 C6 122.72(19) . .
C4 C5 H5 118.6 . .
C6 C5 H5 118.6 . .
C5 C6 C1 117.95(19) . .
C5 C6 C8 120.5(2) . .
C1 C6 C8 121.5(2) . .
C4 C7 H7A 109.5 . .
C4 C7 H7B 109.5 . .
H7A C7 H7B 109.5 . .
C4 C7 H7C 109.5 . .
H7A C7 H7C 109.5 . .
H7B C7 H7C 109.5 . .
C6 C8 H8A 109.5 . .
C6 C8 H8B 109.5 . .
H8A C8 H8B 109.5 . .
C6 C8 H8C 109.5 . .
H8A C8 H8C 109.5 . .
H8B C8 H8C 109.5 . .
N C9 C10 124.9(2) . .
N C9 Cl4 121.24(17) . .
C10 C9 Cl4 113.86(17) . .
C11 C10 C9 110.6(2) . .
C11 C10 C13 109.0(2) . .
C9 C10 C13 108.8(2) . .
C11 C10 C12 110.2(2) . .
C9 C10 C12 107.9(2) . .
C13 C10 C12 110.3(3) . .
C10 C11 H11A 109.5 . .
C10 C11 H11B 109.5 . .
H11A C11 H11B 109.5 . .
C10 C11 H11C 109.5 . .
H11A C11 H11C 109.5 . .
H11B C11 H11C 109.5 . .
C10 C12 H12A 109.5 . .
C10 C12 H12B 109.5 . .
H12A C12 H12B 109.5 . .
C10 C12 H12C 109.5 . .
H12A C12 H12C 109.5 . .
H12B C12 H12C 109.5 . .
C10 C13 H13A 109.5 . .
C10 C13 H13B 109.5 . .
H13A C13 H13B 109.5 . .
C10 C13 H13C 109.5 . .
H13A C13 H13C 109.5 . .
H13B C13 H13C 109.5 . .
C18 C14 C15 108.88(18) . .
C18 C14 C2 125.68(18) . .
C15 C14 C2 125.08(18) . .
C18 C14 Ti 71.96(11) . .
C15 C14 Ti 72.49(12) . .
C2 C14 Ti 127.03(14) . .
C16 C15 C14 106.82(19) . .
C16 C15 C19 126.9(2) . .
C14 C15 C19 126.1(2) . .
C16 C15 Ti 68.86(12) . .
C14 C15 Ti 72.92(12) . .
C19 C15 Ti 126.51(16) . .
C17 C16 C15 108.5(2) . .
C17 C16 Ti 72.05(13) . .
C15 C16 Ti 76.12(13) . .
C17 C16 H16 125.8 . .
C15 C16 H16 125.8 . .
Ti C16 H16 118.0 . .
C18 C17 C16 108.84(19) . .
C18 C17 Ti 75.68(13) . .
C16 C17 Ti 72.16(13) . .
C18 C17 H17 125.6 . .
C16 C17 H17 125.6 . .
Ti C17 H17 118.4 . .
C17 C18 C14 106.94(19) . .
C17 C18 C20 126.5(2) . .
C14 C18 C20 126.47(19) . .
C17 C18 Ti 69.31(12) . .
C14 C18 Ti 73.42(11) . .
C20 C18 Ti 124.40(15) . .
C15 C19 H19A 109.5 . .
C15 C19 H19B 109.5 . .
H19A C19 H19B 109.5 . .
C15 C19 H19C 109.5 . .
H19A C19 H19C 109.5 . .
H19B C19 H19C 109.5 . .
C18 C20 H20A 109.5 . .
C18 C20 H20B 109.5 . .
H20A C20 H20B 109.5 . .
C18 C20 H20C 109.5 . .
H20A C20 H20C 109.5 . .
H20B C20 H20C 109.5 . .
C101 C102 C103 119.8(3) . .
C101 C103 C102 120.3(3) 2_667 .
C102 C101 C103 119.9(3) . 2_667
C104 C105 C106 119.9(3) . .
C105 C104 C106 120.2(3) . 2_655
C105 C106 C104 119.9(3) . 2_655

loop_
_geom_bond_atom_site_label_1
_geom_bond_atom_site_label_2
_geom_bond_distance
_geom_bond_site_symmetry_2
Ti Cl2 2.2306(7) .
Ti Cl1 2.2329(7) .
Ti Cl3 2.2338(7) .
Ti C17 2.301(2) .
Ti C16 2.302(2) .
Ti C18 2.383(2) .
Ti C15 2.396(2) .
Ti C14 2.402(2) .
Cl4 C9 1.790(2) .
N C9 1.241(3) .
N C1 1.424(3) .
C1 C6 1.397(3) .
C1 C2 1.401(3) .
C2 C3 1.393(3) .
C2 C14 1.487(3) .
C3 C4 1.393(3) .
C3 H3 0.9400 .
C4 C5 1.386(3) .
C4 C7 1.503(3) .
C5 C6 1.388(3) .
C5 H5 0.9400 .
C6 C8 1.509(3) .
C7 H7A 0.9700 .
C7 H7B 0.9700 .
C7 H7C 0.9700 .
C8 H8A 0.9700 .
C8 H8B 0.9700 .
C8 H8C 0.9700 .
C9 C10 1.519(3) .
C10 C11 1.517(4) .
C10 C13 1.523(4) .
C10 C12 1.538(4) .
C11 H11A 0.9700 .
C11 H11B 0.9700 .
C11 H11C 0.9700 .
C12 H12A 0.9700 .
C12 H12B 0.9700 .
C12 H12C 0.9700 .
C13 H13A 0.9700 .
C13 H13B 0.9700 .
C13 H13C 0.9700 .
C14 C18 1.424(3) .
C14 C15 1.426(3) .
C15 C16 1.417(3) .
C15 C19 1.491(3) .
C16 C17 1.414(3) .
C16 H16 0.9400 .
C17 C18 1.411(3) .
C17 H17 0.9400 .
C18 C20 1.490(3) .
C19 H19A 0.9700 .
C19 H19B 0.9700 .
C19 H19C 0.9700 .
C20 H20A 0.9700 .
C20 H20B 0.9700 .
C20 H20C 0.9700 .
C102 C101 1.381(4) .
C102 C103 1.383(5) .
C103 C101 1.382(5) 2_667
C101 C103 1.382(5) 2_667
C105 C104 1.372(5) .
C105 C106 1.381(5) .
C104 C106 1.386(6) 2_655
C106 C104 1.386(6) 2_655

loop_
_geom_torsion_atom_site_label_1
_geom_torsion_atom_site_label_2
_geom_torsion_atom_site_label_3
_geom_torsion_atom_site_label_4
_geom_torsion
_geom_torsion_site_symmetry_4
C9 N C1 C6 -84.6(3) .
C9 N C1 C2 98.6(2) .
C6 C1 C2 C3 1.7(3) .
N C1 C2 C3 178.47(18) .
C6 C1 C2 C14 179.09(19) .
N C1 C2 C14 -4.1(3) .
C1 C2 C3 C4 -1.9(3) .
C14 C2 C3 C4 -179.2(2) .
C2 C3 C4 C5 0.8(3) .
C2 C3 C4 C7 -179.9(2) .
C3 C4 C5 C6 0.6(3) .
C7 C4 C5 C6 -178.7(2) .
C4 C5 C6 C1 -0.8(3) .
C4 C5 C6 C8 178.5(2) .
C2 C1 C6 C5 -0.3(3) .
N C1 C6 C5 -177.03(19) .
C2 C1 C6 C8 -179.6(2) .
N C1 C6 C8 3.7(3) .
C1 N C9 C10 -175.2(2) .
C1 N C9 Cl4 2.4(3) .
N C9 C10 C11 -123.7(3) .
Cl4 C9 C10 C11 58.6(3) .
N C9 C10 C13 -3.9(3) .
Cl4 C9 C10 C13 178.4(2) .
N C9 C10 C12 115.8(3) .
Cl4 C9 C10 C12 -62.0(3) .
C3 C2 C14 C18 -113.7(2) .
C1 C2 C14 C18 69.0(3) .
C3 C2 C14 C15 73.9(3) .
C1 C2 C14 C15 -103.4(2) .
C3 C2 C14 Ti -20.0(3) .
C1 C2 C14 Ti 162.67(14) .
Cl2 Ti C14 C18 81.00(12) .
Cl1 Ti C14 C18 -173.99(11) .
Cl3 Ti C14 C18 -35.75(16) .
C17 Ti C14 C18 -37.51(13) .
C16 Ti C14 C18 -80.02(14) .
C15 Ti C14 C18 -117.36(18) .
Cl2 Ti C14 C15 -161.64(12) .
Cl1 Ti C14 C15 -56.62(12) .
Cl3 Ti C14 C15 81.62(15) .
C17 Ti C14 C15 79.85(14) .
C16 Ti C14 C15 37.34(13) .
C18 Ti C14 C15 117.36(18) .
Cl2 Ti C14 C2 -40.52(17) .
Cl1 Ti C14 C2 64.50(17) .
Cl3 Ti C14 C2 -157.26(13) .
C17 Ti C14 C2 -159.0(2) .
C16 Ti C14 C2 158.5(2) .
C18 Ti C14 C2 -121.5(2) .
C15 Ti C14 C2 121.1(2) .
C18 C14 C15 C16 2.3(2) .
C2 C14 C15 C16 175.78(19) .
Ti C14 C15 C16 -60.85(15) .
C18 C14 C15 C19 -173.7(2) .
C2 C14 C15 C19 -0.3(3) .
Ti C14 C15 C19 123.1(2) .
C18 C14 C15 Ti 63.19(14) .
C2 C14 C15 Ti -123.4(2) .
Cl2 Ti C15 C16 138.94(12) .
Cl1 Ti C15 C16 -117.91(14) .
Cl3 Ti C15 C16 -16.34(16) .
C17 Ti C15 C16 38.42(14) .
C18 Ti C15 C16 79.82(15) .
C14 Ti C15 C16 116.32(19) .
Cl2 Ti C15 C14 22.63(14) .
Cl1 Ti C15 C14 125.78(12) .
Cl3 Ti C15 C14 -132.66(11) .
C17 Ti C15 C14 -77.90(13) .
C16 Ti C15 C14 -116.32(19) .
C18 Ti C15 C14 -36.49(12) .
Cl2 Ti C15 C19 -100.06(19) .
Cl1 Ti C15 C19 3.09(19) .
Cl3 Ti C15 C19 104.66(19) .
C17 Ti C15 C19 159.4(2) .
C16 Ti C15 C19 121.0(3) .
C18 Ti C15 C19 -159.2(2) .
C14 Ti C15 C19 -122.7(2) .
C14 C15 C16 C17 -1.8(3) .
C19 C15 C16 C17 174.2(2) .
Ti C15 C16 C17 -65.34(16) .
C14 C15 C16 Ti 63.52(15) .
C19 C15 C16 Ti -120.5(2) .
Cl2 Ti C16 C17 43.07(18) .
Cl1 Ti C16 C17 178.71(12) .
Cl3 Ti C16 C17 -77.75(12) .
C18 Ti C16 C17 37.25(12) .
C15 Ti C16 C17 115.03(19) .
C14 Ti C16 C17 78.16(14) .
Cl2 Ti C16 C15 -71.96(18) .
Cl1 Ti C16 C15 63.68(13) .
Cl3 Ti C16 C15 167.22(13) .
C17 Ti C16 C15 -115.03(19) .
C18 Ti C16 C15 -77.77(14) .
C14 Ti C16 C15 -36.86(12) .
C15 C16 C17 C18 0.6(3) .
Ti C16 C17 C18 -67.40(16) .
C15 C16 C17 Ti 68.04(16) .
Cl2 Ti C17 C18 -39.12(14) .
Cl1 Ti C17 C18 113.76(13) .
Cl3 Ti C17 C18 -141.87(13) .
C16 Ti C17 C18 115.61(19) .
C15 Ti C17 C18 78.03(14) .
C14 Ti C17 C18 37.10(12) .
Cl2 Ti C17 C16 -154.73(11) .
Cl1 Ti C17 C16 -1.85(17) .
Cl3 Ti C17 C16 102.52(13) .
C18 Ti C17 C16 -115.61(19) .
C15 Ti C17 C16 -37.57(13) .
C14 Ti C17 C16 -78.51(14) .
C16 C17 C18 C14 0.8(2) .
Ti C17 C18 C14 -64.28(14) .
C16 C17 C18 C20 -176.7(2) .
Ti C17 C18 C20 118.2(2) .
C16 C17 C18 Ti 65.09(16) .
C15 C14 C18 C17 -2.0(2) .
C2 C14 C18 C17 -175.3(2) .
Ti C14 C18 C17 61.57(15) .
C15 C14 C18 C20 175.6(2) .
C2 C14 C18 C20 2.2(3) .
Ti C14 C18 C20 -120.9(2) .
C15 C14 C18 Ti -63.53(14) .
C2 C14 C18 Ti 123.1(2) .
Cl2 Ti C18 C17 145.18(13) .
Cl1 Ti C18 C17 -107.05(14) .
Cl3 Ti C18 C17 42.25(14) .
C16 Ti C18 C17 -38.11(14) .
C15 Ti C18 C17 -79.49(15) .
C14 Ti C18 C17 -115.94(19) .
Cl2 Ti C18 C14 -98.88(11) .
Cl1 Ti C18 C14 8.89(16) .
Cl3 Ti C18 C14 158.19(10) .
C17 Ti C18 C14 115.94(19) .
C16 Ti C18 C14 77.83(13) .
C15 Ti C18 C14 36.45(12) .
Cl2 Ti C18 C20 24.33(18) .
Cl1 Ti C18 C20 132.10(16) .
Cl3 Ti C18 C20 -78.60(19) .
C17 Ti C18 C20 -120.9(2) .
C16 Ti C18 C20 -159.0(2) .
C15 Ti C18 C20 159.7(2) .
C14 Ti C18 C20 123.2(2) .
C101 C102 C103 C101 -0.6(5) 2_667
C103 C102 C101 C103 0.5(5) 2_667
C106 C105 C104 C106 -0.3(6) 2_655
C104 C105 C106 C104 0.3(6) 2_655
